data_4349896
loop_
_publ_author_name
'Khistiaeva, Viktoria V.'
'Melnikov, Alexey S.'
'Slavova, Sofia O.'
'Sizov, Vladimir V.'
'Starova, Galina L.'
'Koshevoy, Igor O.'
'Grachova, Elena V.'

_publ_section_title
;
 Heteroleptic \b-diketonate Ln(iii) complexes decorated with pyridyl
 substituted pyridazine ligands: synthesis, structure and luminescence
 properties
;
_journal_issue 12
_journal_name_full 'Inorganic Chemistry Frontiers'
_journal_page_first 3015
_journal_paper_doi 10.1039/C8QI00712H
_journal_volume 5
_journal_year 2018
_chemical_formula_moiety 'C38 H22 F9 Ho N4 O6 S3'
_chemical_formula_sum 'C38 H22 F9 Ho N4 O6 S3'
_chemical_formula_weight 1062.70
_space_group_crystal_system monoclinic
_space_group_IT_number 14
_space_group_name_Hall '-P 2ybc'
_space_group_name_H-M_alt 'P 1 21/c 1'
_atom_sites_solution_hydrogens geom
_atom_sites_solution_primary iterative
_audit_creation_date 2018-06-22
_audit_creation_method
;
Olex2 1.2
(compiled 2018.05.29 svn.r3508 for OlexSys, GUI svn.r5506)
;
_audit_update_record
;
2018-06-22 deposited with the CCDC.
2018-09-19 downloaded from the CCDC.
;
_cell_angle_alpha 90
_cell_angle_beta 104.004(4)
_cell_angle_gamma 90
_cell_formula_units_Z 4
_cell_length_a 10.3064(4)
_cell_length_b 21.3468(7)
_cell_length_c 18.8868(7)
_cell_measurement_reflns_used 4872
_cell_measurement_temperature 100(2)
_cell_measurement_theta_max 75.0180
_cell_measurement_theta_min 4.3910
_cell_volume 4031.8(3)
_computing_cell_refinement
;
CrysAlisPro, Agilent Technologies,
Version 1.171.37.35 (release 13-08-2014 CrysAlis171 .NET)
(compiled Aug 13 2014,18:06:01)
;
_computing_data_collection
;
CrysAlisPro, Agilent Technologies,
Version 1.171.37.35 (release 13-08-2014 CrysAlis171 .NET)
(compiled Aug 13 2014,18:06:01)
;
_computing_data_reduction
;
CrysAlisPro, Agilent Technologies,
Version 1.171.37.35 (release 13-08-2014 CrysAlis171 .NET)
(compiled Aug 13 2014,18:06:01)
;
_computing_molecular_graphics 'Olex2 (Dolomanov et al., 2009)'
_computing_publication_material 'Olex2 (Dolomanov et al., 2009)'
_computing_structure_refinement 'ShelXL (Sheldrick, 2015)'
_computing_structure_solution
;
Superflip (Palatinus & Chapuis, 2007;Palatinus & van der Lee, 2008;
Palatinus et al., 2012)
;
_diffrn_ambient_environment N~2~
_diffrn_ambient_temperature 100(2)
_diffrn_detector 'CCD plate'
_diffrn_detector_area_resol_mean 10.3829
_diffrn_detector_type Atlas
_diffrn_measured_fraction_theta_full 0.960
_diffrn_measured_fraction_theta_max 0.954
_diffrn_measurement_details
;
#__ type_ start__ end____ width___ exp.time_
  1 omega  -38.00   32.00   1.0000   15.0000
omega____ theta____ kappa____ phi______ frames
    -      -39.8162   38.0000  -90.0000 70

#__ type_ start__ end____ width___ exp.time_
  2 omega  -49.00    8.00   1.0000   15.0000
omega____ theta____ kappa____ phi______ frames
    -      -39.8162   38.0000 -150.0000 57

#__ type_ start__ end____ width___ exp.time_
  3 omega  -46.00   35.00   1.0000   15.0000
omega____ theta____ kappa____ phi______ frames
    -      -39.8162   38.0000  -30.0000 81

#__ type_ start__ end____ width___ exp.time_
  4 omega  -30.00   51.00   1.0000   15.0000
omega____ theta____ kappa____ phi______ frames
    -       39.8162  -38.0000   60.0000 81

#__ type_ start__ end____ width___ exp.time_
  5 omega   30.00   84.00   1.0000   50.0000
omega____ theta____ kappa____ phi______ frames
    -      113.0000  -95.0000  -30.0000 54

#__ type_ start__ end____ width___ exp.time_
  6 omega   85.00  173.00   1.0000   50.0000
omega____ theta____ kappa____ phi______ frames
    -      113.0000   45.0000  150.0000 88

#__ type_ start__ end____ width___ exp.time_
  7 omega   83.00  176.00   1.0000   50.0000
omega____ theta____ kappa____ phi______ frames
    -      113.0000   61.0000 -120.0000 93

#__ type_ start__ end____ width___ exp.time_
  8 omega   45.00   88.00   1.0000   50.0000
omega____ theta____ kappa____ phi______ frames
    -      113.0000  -30.0000  120.0000 43

#__ type_ start__ end____ width___ exp.time_
  9 omega   47.00   79.00   1.0000   50.0000
omega____ theta____ kappa____ phi______ frames
    -      113.0000  -30.0000 -150.0000 32

#__ type_ start__ end____ width___ exp.time_
 10 omega  146.00  175.00   1.0000   50.0000
omega____ theta____ kappa____ phi______ frames
    -      113.0000  112.0000  -30.0000 29

#__ type_ start__ end____ width___ exp.time_
 11 omega   54.00   79.00   1.0000   50.0000
omega____ theta____ kappa____ phi______ frames
    -      113.0000  -30.0000    0.0000 25

#__ type_ start__ end____ width___ exp.time_
 12 omega   40.00   73.00   1.0000   50.0000
omega____ theta____ kappa____ phi______ frames
    -      113.0000  -95.0000  120.0000 33
;
_diffrn_measurement_device 'four-circle diffractometer'
_diffrn_measurement_device_type 'SuperNova, Dual, Cu at zero, Atlas'
_diffrn_measurement_method '\w scans'
_diffrn_orient_matrix_UB_11 0.0838841000
_diffrn_orient_matrix_UB_12 0.0505654000
_diffrn_orient_matrix_UB_13 -0.0265026000
_diffrn_orient_matrix_UB_21 -0.0212302000
_diffrn_orient_matrix_UB_22 -0.0336842000
_diffrn_orient_matrix_UB_23 -0.0740704000
_diffrn_orient_matrix_UB_31 -0.1275147000
_diffrn_orient_matrix_UB_32 0.0388948000
_diffrn_orient_matrix_UB_33 -0.0296137000
_diffrn_radiation_monochromator mirror
_diffrn_radiation_probe x-ray
_diffrn_radiation_type CuK\a
_diffrn_radiation_wavelength 1.54184
_diffrn_reflns_av_R_equivalents 0.1050
_diffrn_reflns_av_unetI/netI 0.0978
_diffrn_reflns_Laue_measured_fraction_full 0.960
_diffrn_reflns_Laue_measured_fraction_max 0.954
_diffrn_reflns_limit_h_max 11
_diffrn_reflns_limit_h_min -12
_diffrn_reflns_limit_k_max 26
_diffrn_reflns_limit_k_min -20
_diffrn_reflns_limit_l_max 21
_diffrn_reflns_limit_l_min -23
_diffrn_reflns_number 12909
_diffrn_reflns_point_group_measured_fraction_full 0.960
_diffrn_reflns_point_group_measured_fraction_max 0.954
_diffrn_reflns_theta_full 67.684
_diffrn_reflns_theta_max 69.998
_diffrn_reflns_theta_min 3.178
_diffrn_source 'sealed X-ray tube'
_diffrn_source_type 'SuperNova (Cu) X-ray Source'
_exptl_absorpt_coefficient_mu 5.957
_exptl_absorpt_correction_T_max 1.00000
_exptl_absorpt_correction_T_min 0.34851
_exptl_absorpt_correction_type multi-scan
_exptl_absorpt_process_details
;
CrysAlisPro, Agilent Technologies,
Version 1.171.37.35 (release 13-08-2014 CrysAlis171 .NET)
(compiled Aug 13 2014,18:06:01)
Empirical absorption correction using spherical harmonics,
 implemented in SCALE3 ABSPACK scaling algorithm.
;
_exptl_crystal_colour colorless
_exptl_crystal_density_diffrn 1.751
_exptl_crystal_description prizm
_exptl_crystal_F_000 2088
_exptl_crystal_size_max 0.18
_exptl_crystal_size_mid 0.14
_exptl_crystal_size_min 0.10
_refine_diff_density_max 4.550
_refine_diff_density_min -6.693
_refine_diff_density_rms 0.340
_refine_ls_extinction_method none
_refine_ls_goodness_of_fit_ref 1.832
_refine_ls_hydrogen_treatment constr
_refine_ls_matrix_type full
_refine_ls_number_parameters 523
_refine_ls_number_reflns 7284
_refine_ls_number_restraints 438
_refine_ls_restrained_S_all 1.834
_refine_ls_R_factor_all 0.1849
_refine_ls_R_factor_gt 0.1593
_refine_ls_shift/su_max 0.000
_refine_ls_shift/su_mean 0.000
_refine_ls_structure_factor_coef Fsqd
_refine_ls_weighting_details 'w=1/[\s^2^(Fo^2^)+(0.2000P)^2^] where P=(Fo^2^+2Fc^2^)/3'
_refine_ls_weighting_scheme calc
_refine_ls_wR_factor_gt 0.4291
_refine_ls_wR_factor_ref 0.4484
_reflns_Friedel_coverage 0.000
_reflns_number_gt 5642
_reflns_number_total 7284
_reflns_threshold_expression 'I > 2\s(I)'
_cod_data_source_file c8qi00712h2.cif
_cod_data_source_block hst40
_cod_database_code 4349896
_shelx_shelxl_version_number 2018/3
_chemical_oxdiff_formula 'O9 C38 h20ho11 N6 f9 s3'
_shelx_space_group_comment
;
The symmetry employed for this shelxl refinement is uniquely defined
by the following loop, which should always be used as a source of
symmetry information in preference to the above space-group names.
They are only intended as comments.
;
_reflns_odcompleteness_completeness 95.73
_reflns_odcompleteness_iscentric 1
_reflns_odcompleteness_theta 70.14
_olex2_refinement_description
;
1. Fixed Uiso
 At 1.2 times of:
  All C(H) groups, All C(H,H) groups
2. Restrained distances
 C23-C7A
 1.5 with sigma of 0.02
 C35-C3
 1.5 with sigma of 0.02
 C31-C21A
 1.5 with sigma of 0.02
 C31-C21
 1.5 with sigma of 0.02
 C23-C7
 1.5 with sigma of 0.02
 C23-S3A
 1.7 with sigma of 0.02
 S3A-C6
 1.7 with sigma of 0.02
 C23-S3
 1.7 with sigma of 0.02
 S3-C5
 1.7 with sigma of 0.02
 C31-S2A
 1.7 with sigma of 0.02
 S2A-C20
 1.7 with sigma of 0.02
 S2-C31
 1.7 with sigma of 0.02
 S2-C19
 1.7 with sigma of 0.02
 C35-S1
 1.7 with sigma of 0.02
 S1-C1
 1.7 with sigma of 0.02
 S1A-C35
 1.7 with sigma of 0.02
 S1A-C2
 1.7 with sigma of 0.02
 C3-C35
 1.5 with sigma of 0.02
 C35-C3A
 1.5 with sigma of 0.02
 C3A-C1
 1.5 with sigma of 0.02
 C7A-C5
 1.5 with sigma of 0.02
 C21A-C19
 1.5 with sigma of 0.02
3. Restrained planarity
 C3A, S1A, C2, C1, C35
 with sigma of 0.1
 S1, C3, C35, C2, C1
 with sigma of 0.1
 C35, C3, C2, C1, S1
 with sigma of 0.1
 C35, C3A, C1, C2, S1A
 with sigma of 0.1
 C31, C21A, C19, C20, S2A
 with sigma of 0.1
 S2, C19, C20, C21, C31
 with sigma of 0.1
 C7A, C5, C6, S3A, C23
 with sigma of 0.1
4. Uiso/Uaniso restraints and constraints
All non-hydrogen atoms restrained to be isotropic: with sigma of 0.001 and
sigma for terminal atoms of 0.002
Uanis(S3) = Uanis(S3A)
Uanis(S1) = Uanis(S1A)
Uanis(C21A) = Uanis(C21)
Uanis(C3A) = Uanis(C3)
Uanis(O5) = Uanis(O3) = Uanis(O2) = Uanis(O1) = Uanis(O6) = Uanis(O4) =
Uanis(Ho1)
Uanis(N4) = Uanis(N3) = Uanis(N2) = Uanis(N1)
Uanis(C7A) = Uanis(S3)
5. Others
 Sof(H2B)=Sof(H1B)=Sof(S1A)=Sof(C3A)=Sof(H3A)=1-FVAR(1)
 Sof(H2A)=Sof(H1A)=Sof(S1)=Sof(C3)=Sof(H3)=FVAR(1)
 Sof(H19A)=Sof(H20A)=Sof(S2A)=Sof(C21A)=Sof(H21A)=1-FVAR(2)
 Sof(H19)=Sof(H20)=Sof(S2)=Sof(C21)=Sof(H21)=FVAR(2)
 Sof(H5B)=Sof(H6B)=Sof(S3A)=Sof(C7A)=Sof(H7A)=1-FVAR(3)
 Sof(H5A)=Sof(H6A)=Sof(S3)=Sof(C7)=Sof(H7)=FVAR(3)
6.a Aromatic/amide H refined with riding coordinates:
 C2(H2B), C2(H2A), C1(H1B), C1(H1A), C4(H4), C5(H5A), C5(H5B), C6(H6A),
 C6(H6B), C8(H8), C9(H9), C10(H10), C11(H11), C12(H12), C13(H13), C14(H14),
 C15(H15), C16(H16), C17(H17), C18(H18), C19(H19), C19(H19A), C20(H20),
 C20(H20A), C22(H22), C3A(H3A), C3(H3), C21(H21), C21A(H21A), C7(H7), C7A(H7A)
;
_olex2_submission_special_instructions 'No special instructions were received'

loop_
_space_group_symop_operation_xyz
'x, y, z'
'-x, y+1/2, -z+1/2'
'-x, -y, -z'
'x, -y-1/2, z-1/2'

loop_
_atom_site_label
_atom_site_type_symbol
_atom_site_fract_x
_atom_site_fract_y
_atom_site_fract_z
_atom_site_U_iso_or_equiv
_atom_site_adp_type
_atom_site_occupancy
_atom_site_site_symmetry_order
_atom_site_calc_flag
_atom_site_refinement_flags_posn
_atom_site_refinement_flags_occupancy
_atom_site_disorder_assembly
_atom_site_disorder_group
Ho1 Ho 0.86753(10) 0.33247(4) 0.60027(5) 0.0174(4) Uani 1 1 d . . . .
F1 F 1.0070(10) 0.4173(4) 0.8917(5) 0.0331(19) Uani 1 1 d . . . .
F2 F 1.1037(12) 0.4466(5) 0.8098(6) 0.046(2) Uani 1 1 d . . . .
F3 F 1.1559(12) 0.3593(5) 0.8640(6) 0.048(3) Uani 1 1 d . . . .
F4 F 1.2598(10) 0.1781(4) 0.6429(5) 0.035(2) Uani 1 1 d . . . .
F5 F 1.2572(10) 0.2344(4) 0.5479(5) 0.035(2) Uani 1 1 d . . . .
F6 F 1.1960(11) 0.1380(5) 0.5350(6) 0.044(2) Uani 1 1 d . . . .
F7 F 0.4077(12) 0.3315(4) 0.3654(6) 0.046(3) Uani 1 1 d . . . .
F8 F 0.4061(11) 0.3243(4) 0.4784(5) 0.038(2) Uani 1 1 d . . . .
F9 F 0.4345(10) 0.4136(4) 0.4335(5) 0.0330(19) Uani 1 1 d . . . .
O1 O 0.9886(10) 0.3523(4) 0.7192(5) 0.0174(4) Uani 1 1 d . . . .
O2 O 0.7295(10) 0.3119(4) 0.6729(5) 0.0174(4) Uani 1 1 d . . . .
O3 O 0.6661(9) 0.3579(4) 0.5212(5) 0.0174(4) Uani 1 1 d . . . .
O4 O 0.8973(10) 0.3259(4) 0.4812(5) 0.0174(4) Uani 1 1 d . . . .
O5 O 0.7728(9) 0.2357(4) 0.5651(5) 0.0174(4) Uani 1 1 d . . . .
O6 O 1.0440(9) 0.2625(4) 0.6067(5) 0.0174(4) Uani 1 1 d . . . .
N1 N 1.0418(13) 0.4122(5) 0.5883(6) 0.0225(12) Uani 1 1 d . . . .
N2 N 0.8182(13) 0.4456(5) 0.6324(6) 0.0225(12) Uani 1 1 d . . . .
N3 N 0.7136(13) 0.4540(5) 0.6609(6) 0.0225(12) Uani 1 1 d . . . .
N4 N 0.5854(13) 0.5662(5) 0.7696(6) 0.0225(12) Uani 1 1 d . . . .
C2 C 0.4043(18) 0.3143(6) 0.8040(9) 0.035(3) Uani 1 1 d D . . .
H2B H 0.349986 0.315759 0.836734 0.042 Uiso 0.061(15) 1 calc R P A 2
H2A H 0.356719 0.316787 0.839904 0.042 Uiso 0.939(15) 1 calc R P A 1
C1 C 0.3473(18) 0.3020(7) 0.7336(9) 0.041(4) Uani 1 1 d D . . .
H1B H 0.257091 0.294781 0.712944 0.049 Uiso 0.061(15) 1 calc R P A 2
H1A H 0.256016 0.295102 0.716290 0.049 Uiso 0.939(15) 1 calc R P A 1
C4 C 0.8234(17) 0.3521(7) 0.7904(8) 0.028(3) Uani 1 1 d . . . .
H4 H 0.809643 0.361715 0.836099 0.034 Uiso 1 1 calc R . . .
C5 C 1.0616(17) 0.2935(6) 0.2925(7) 0.028(3) Uani 1 1 d D . . .
H5A H 1.139027 0.284808 0.277287 0.033 Uiso 0.896(14) 1 calc R P B 5
H5B H 1.142544 0.285180 0.280857 0.033 Uiso 0.104(14) 1 calc R P B 6
C6 C 0.9445(16) 0.3061(6) 0.2456(8) 0.029(3) Uani 1 1 d D . . .
H6A H 0.932626 0.308204 0.195269 0.035 Uiso 0.896(14) 1 calc R P B 5
H6B H 0.941670 0.306983 0.196037 0.035 Uiso 0.104(14) 1 calc R P B 6
C8 C 0.9429(16) 0.1731(6) 0.5384(8) 0.024(3) Uani 1 1 d . . . .
H8 H 0.962308 0.137272 0.514835 0.028 Uiso 1 1 calc R . . .
C9 C 0.4801(19) 0.5739(8) 0.7976(10) 0.038(4) Uani 1 1 d . . . .
H9 H 0.477622 0.609654 0.825461 0.046 Uiso 1 1 calc R . . .
C10 C 0.3749(18) 0.5331(7) 0.7885(9) 0.035(3) Uani 1 1 d . . . .
H10 H 0.305813 0.539834 0.811446 0.041 Uiso 1 1 calc R . . .
C11 C 0.3743(19) 0.4811(7) 0.7436(9) 0.036(3) Uani 1 1 d . . . .
H11 H 0.302320 0.453473 0.733788 0.043 Uiso 1 1 calc R . . .
C12 C 0.4814(16) 0.4715(7) 0.7145(8) 0.028(3) Uani 1 1 d . . . .
H12 H 0.483611 0.436690 0.685215 0.033 Uiso 1 1 calc R . . .
C13 C 0.8093(16) 0.5527(6) 0.7091(8) 0.028(3) Uani 1 1 d . . . .
H13 H 0.803652 0.588355 0.736490 0.034 Uiso 1 1 calc R . . .
C14 C 0.9135(15) 0.5439(6) 0.6792(7) 0.024(3) Uani 1 1 d . . . .
H14 H 0.981674 0.573347 0.684869 0.029 Uiso 1 1 calc R . . .
C15 C 1.1116(16) 0.5203(6) 0.5899(8) 0.025(3) Uani 1 1 d . . . .
H15 H 1.099635 0.561930 0.601352 0.030 Uiso 1 1 calc R . . .
C16 C 1.2106(18) 0.5038(7) 0.5582(9) 0.034(3) Uani 1 1 d . . . .
H16 H 1.266398 0.534352 0.546632 0.041 Uiso 1 1 calc R . . .
C17 C 1.2296(17) 0.4412(7) 0.5425(8) 0.030(3) Uani 1 1 d . . . .
H17 H 1.298446 0.428824 0.521643 0.035 Uiso 1 1 calc R . . .
C18 C 1.1409(15) 0.3982(6) 0.5597(7) 0.022(3) Uani 1 1 d . . . .
H18 H 1.153188 0.356258 0.549908 0.026 Uiso 1 1 calc R . . .
C19 C 0.489(2) 0.0891(7) 0.4677(9) 0.049(4) Uani 1 1 d D . . .
H19 H 0.398658 0.078007 0.457320 0.059 Uiso 0.72(2) 1 calc R P C 3
H19A H 0.397736 0.080253 0.459294 0.059 Uiso 0.28(2) 1 calc R P C 4
C20 C 0.5750(18) 0.0540(9) 0.4510(10) 0.048(4) Uani 1 1 d D . . .
H20 H 0.555041 0.014897 0.429440 0.057 Uiso 0.72(2) 1 calc R P C 3
H20A H 0.547278 0.018635 0.422635 0.057 Uiso 0.28(2) 1 calc R P C 4
C22 C 0.6819(16) 0.3234(6) 0.4034(7) 0.022(3) Uani 1 1 d . . . .
H22 H 0.631143 0.312314 0.357383 0.026 Uiso 1 1 calc R . . .
C23 C 0.8913(13) 0.3109(6) 0.3596(7) 0.025(3) Uani 1 1 d D . . .
C24 C 0.8184(13) 0.3197(5) 0.4177(6) 0.013(2) Uani 1 1 d . . . .
C25 C 0.6186(15) 0.3429(6) 0.4551(7) 0.021(3) Uani 1 1 d . . . .
C26 C 0.4645(18) 0.3525(7) 0.4312(9) 0.031(3) Uani 1 1 d . . . .
C27 C 0.5881(15) 0.5140(6) 0.7284(7) 0.021(3) Uani 1 1 d . . . .
C28 C 0.7071(15) 0.5060(6) 0.6976(7) 0.020(2) Uani 1 1 d . . . .
C29 C 0.9162(14) 0.4886(5) 0.6392(7) 0.018(2) Uani 1 1 d . . . .
C30 C 1.0279(14) 0.4738(5) 0.6052(7) 0.018(2) Uani 1 1 d . . . .
C31 C 0.7022(12) 0.1402(5) 0.5091(7) 0.023(3) Uani 1 1 d D . . .
C32 C 0.8073(16) 0.1850(6) 0.5374(8) 0.025(3) Uani 1 1 d . . . .
C33 C 1.0477(16) 0.2109(6) 0.5720(7) 0.025(3) Uani 1 1 d . . . .
C34 C 1.1888(17) 0.1895(6) 0.5756(8) 0.027(3) Uani 1 1 d . . . .
C35 C 0.5878(14) 0.3161(5) 0.7498(6) 0.025(3) Uani 1 1 d D . . .
C36 C 0.7165(14) 0.3258(5) 0.7358(6) 0.015(2) Uani 1 1 d . . . .
C37 C 0.9458(15) 0.3635(6) 0.7765(7) 0.021(3) Uani 1 1 d . . . .
C38 C 1.0535(16) 0.3965(6) 0.8361(8) 0.025(3) Uani 1 1 d . . . .
S1A S 0.571(3) 0.3276(14) 0.8362(13) 0.0334(12) Uani 0.061(15) 1 d D P A 2
C3A C 0.459(2) 0.3020(12) 0.6951(16) 0.025(3) Uani 0.061(15) 1 d D P A 2
H3A H 0.449911 0.294617 0.645579 0.030 Uiso 0.061(15) 1 calc R P A 2
S1 S 0.4561(5) 0.29986(18) 0.6790(2) 0.0334(12) Uani 0.939(15) 1 d D P A 1
C3 C 0.5438(19) 0.3233(6) 0.8178(9) 0.025(3) Uani 0.939(15) 1 d D P A 1
H3 H 0.599590 0.332382 0.863204 0.030 Uiso 0.939(15) 1 calc R P A 1
S2 S 0.5435(6) 0.1570(2) 0.5096(3) 0.0319(18) Uani 0.72(2) 1 d D P C 3
C21 C 0.709(3) 0.0806(9) 0.4687(12) 0.023(5) Uani 0.72(2) 1 d D P C 3
H21 H 0.783958 0.063728 0.457072 0.027 Uiso 0.72(2) 1 calc R P C 3
S2A S 0.7372(17) 0.0697(7) 0.4786(9) 0.033(5) Uani 0.28(2) 1 d D P C 4
C21A C 0.555(2) 0.1469(12) 0.5028(13) 0.023(5) Uani 0.28(2) 1 d D P C 4
H21A H 0.512369 0.180949 0.518236 0.027 Uiso 0.28(2) 1 calc R P C 4
S3 S 1.0572(4) 0.29480(17) 0.3812(2) 0.0265(11) Uani 0.896(14) 1 d D P B 5
C7 C 0.841(2) 0.3158(7) 0.2819(7) 0.018(3) Uani 0.896(14) 1 d D P B 5
H7 H 0.752235 0.324252 0.258622 0.022 Uiso 0.896(14) 1 calc R P B 5
S3A S 0.802(2) 0.3204(16) 0.2716(12) 0.0265(11) Uani 0.104(14) 1 d D P B 6
C7A C 1.036(3) 0.2956(17) 0.3672(15) 0.0265(11) Uani 0.104(14) 1 d D P B 6
H7A H 1.099280 0.288607 0.410812 0.032 Uiso 0.104(14) 1 calc R P B 6

loop_
_atom_site_aniso_label
_atom_site_aniso_U_11
_atom_site_aniso_U_22
_atom_site_aniso_U_33
_atom_site_aniso_U_23
_atom_site_aniso_U_13
_atom_site_aniso_U_12
Ho1 0.0154(5) 0.0205(5) 0.0193(5) -0.0004(2) 0.0102(3) -0.0001(3)
F1 0.031(3) 0.038(2) 0.032(2) -0.0032(18) 0.0111(18) -0.0005(18)
F2 0.047(3) 0.047(3) 0.046(3) -0.0010(19) 0.0137(19) -0.0043(19)
F3 0.047(3) 0.049(3) 0.048(3) -0.0026(19) 0.0111(19) 0.0014(19)
F4 0.033(3) 0.034(2) 0.037(3) 0.0002(18) 0.0072(18) 0.0019(18)
F5 0.033(3) 0.037(3) 0.037(3) 0.0003(18) 0.0111(18) -0.0013(18)
F6 0.043(3) 0.045(3) 0.045(3) -0.0051(18) 0.0116(19) 0.0018(19)
F7 0.044(3) 0.047(3) 0.045(3) -0.0034(18) 0.0104(19) -0.0003(19)
F8 0.036(3) 0.041(3) 0.038(3) 0.0021(18) 0.0106(19) -0.0010(18)
F9 0.032(3) 0.035(2) 0.033(2) 0.0010(18) 0.0098(18) 0.0030(18)
O1 0.0154(5) 0.0205(5) 0.0193(5) -0.0004(2) 0.0102(3) -0.0001(3)
O2 0.0154(5) 0.0205(5) 0.0193(5) -0.0004(2) 0.0102(3) -0.0001(3)
O3 0.0154(5) 0.0205(5) 0.0193(5) -0.0004(2) 0.0102(3) -0.0001(3)
O4 0.0154(5) 0.0205(5) 0.0193(5) -0.0004(2) 0.0102(3) -0.0001(3)
O5 0.0154(5) 0.0205(5) 0.0193(5) -0.0004(2) 0.0102(3) -0.0001(3)
O6 0.0154(5) 0.0205(5) 0.0193(5) -0.0004(2) 0.0102(3) -0.0001(3)
N1 0.0224(13) 0.0227(13) 0.0226(13) -0.0001(5) 0.0058(6) 0.0002(5)
N2 0.0224(13) 0.0227(13) 0.0226(13) -0.0001(5) 0.0058(6) 0.0002(5)
N3 0.0224(13) 0.0227(13) 0.0226(13) -0.0001(5) 0.0058(6) 0.0002(5)
N4 0.0224(13) 0.0227(13) 0.0226(13) -0.0001(5) 0.0058(6) 0.0002(5)
C2 0.035(4) 0.035(3) 0.035(4) -0.0001(10) 0.0087(13) -0.0002(10)
C1 0.041(4) 0.041(4) 0.041(4) -0.0002(10) 0.0101(13) -0.0002(10)
C4 0.029(3) 0.028(3) 0.028(3) 0.0000(10) 0.0068(12) 0.0001(10)
C5 0.027(3) 0.028(3) 0.028(3) -0.0005(10) 0.0068(12) 0.0002(10)
C6 0.029(3) 0.029(3) 0.029(3) -0.0001(10) 0.0074(12) -0.0003(10)
C8 0.023(3) 0.023(3) 0.024(3) -0.0004(10) 0.0055(12) 0.0004(10)
C9 0.038(4) 0.038(4) 0.038(4) -0.0003(10) 0.0099(13) 0.0001(10)
C10 0.034(3) 0.035(3) 0.035(3) 0.0000(10) 0.0087(13) 0.0002(10)
C11 0.036(4) 0.036(4) 0.036(4) -0.0001(10) 0.0087(13) -0.0001(10)
C12 0.027(3) 0.028(3) 0.028(3) 0.0000(10) 0.0069(12) 0.0001(10)
C13 0.028(3) 0.028(3) 0.028(3) -0.0003(10) 0.0069(12) 0.0000(10)
C14 0.024(3) 0.025(3) 0.025(3) -0.0002(10) 0.0062(12) 0.0000(10)
C15 0.025(3) 0.025(3) 0.026(3) 0.0000(10) 0.0062(12) -0.0004(10)
C16 0.034(3) 0.034(3) 0.034(3) 0.0002(10) 0.0085(13) -0.0003(10)
C17 0.030(3) 0.030(3) 0.030(3) 0.0000(10) 0.0075(12) 0.0000(10)
C18 0.022(3) 0.022(3) 0.022(3) 0.0000(10) 0.0057(12) 0.0001(10)
C19 0.049(5) 0.049(5) 0.049(5) 0.0002(10) 0.0120(15) -0.0003(10)
C20 0.048(4) 0.048(4) 0.048(4) 0.0000(10) 0.0117(14) -0.0002(10)
C22 0.022(3) 0.022(3) 0.022(3) -0.0002(10) 0.0053(12) -0.0001(10)
C23 0.025(3) 0.025(3) 0.025(3) -0.0002(10) 0.0061(12) 0.0000(10)
C24 0.013(2) 0.013(2) 0.013(2) 0.0001(10) 0.0034(11) 0.0000(10)
C25 0.021(3) 0.021(3) 0.021(3) 0.0001(10) 0.0049(12) -0.0001(10)
C26 0.031(3) 0.031(3) 0.031(3) -0.0002(10) 0.0080(12) -0.0001(10)
C27 0.021(3) 0.021(3) 0.021(3) 0.0004(10) 0.0053(12) 0.0001(10)
C28 0.020(3) 0.020(3) 0.020(3) 0.0000(10) 0.0049(11) 0.0005(10)
C29 0.018(3) 0.018(3) 0.018(3) 0.0003(10) 0.0046(11) 0.0000(10)
C30 0.018(3) 0.018(3) 0.018(3) 0.0000(10) 0.0044(11) 0.0000(10)
C31 0.023(3) 0.024(3) 0.023(3) 0.0000(10) 0.0061(12) -0.0003(10)
C32 0.025(3) 0.025(3) 0.025(3) -0.0001(10) 0.0059(12) 0.0000(10)
C33 0.025(3) 0.024(3) 0.025(3) 0.0000(10) 0.0062(12) -0.0001(10)
C34 0.027(3) 0.027(3) 0.027(3) -0.0002(10) 0.0066(12) 0.0001(10)
C35 0.025(3) 0.026(3) 0.025(3) -0.0001(10) 0.0065(12) 0.0000(10)
C36 0.015(2) 0.015(2) 0.015(2) 0.0000(10) 0.0037(11) 0.0000(10)
C37 0.021(3) 0.021(3) 0.021(3) 0.0000(10) 0.0054(12) 0.0001(10)
C38 0.025(3) 0.025(3) 0.025(3) 0.0000(10) 0.0065(12) 0.0000(10)
S1A 0.0327(13) 0.0350(13) 0.0330(13) -0.0005(7) 0.0091(7) -0.0014(7)
C3A 0.025(3) 0.025(3) 0.025(3) 0.0001(7) 0.0061(10) 0.0000(7)
S1 0.0327(13) 0.0350(13) 0.0330(13) -0.0005(7) 0.0091(7) -0.0014(7)
C3 0.025(3) 0.025(3) 0.025(3) 0.0001(7) 0.0061(10) 0.0000(7)
S2 0.031(2) 0.0332(19) 0.0326(19) 0.0000(9) 0.0098(10) -0.0013(9)
C21 0.023(5) 0.023(5) 0.023(5) 0.0001(7) 0.0057(14) 0.0000(7)
S2A 0.033(5) 0.033(5) 0.033(5) 0.0002(10) 0.0082(15) -0.0001(10)
C21A 0.023(5) 0.023(5) 0.023(5) 0.0001(7) 0.0057(14) 0.0000(7)
S3 0.0259(12) 0.0274(11) 0.0267(11) -0.0002(5) 0.0075(6) 0.0004(6)
C7 0.018(3) 0.019(3) 0.019(3) -0.0003(10) 0.0047(12) 0.0001(10)
S3A 0.0259(12) 0.0274(11) 0.0267(11) -0.0002(5) 0.0075(6) 0.0004(6)
C7A 0.0259(12) 0.0274(11) 0.0267(11) -0.0002(5) 0.0075(6) 0.0004(6)

loop_
_atom_type_symbol
_atom_type_description
_atom_type_scat_dispersion_real
_atom_type_scat_dispersion_imag
_atom_type_scat_source
C C 0.0181 0.0091 'International Tables Vol C Tables 4.2.6.8 and 6.1.1.4'
H H 0.0000 0.0000 'International Tables Vol C Tables 4.2.6.8 and 6.1.1.4'
N N 0.0311 0.0180 'International Tables Vol C Tables 4.2.6.8 and 6.1.1.4'
O O 0.0492 0.0322 'International Tables Vol C Tables 4.2.6.8 and 6.1.1.4'
F F 0.0727 0.0534 'International Tables Vol C Tables 4.2.6.8 and 6.1.1.4'
S S 0.3331 0.5567 'International Tables Vol C Tables 4.2.6.8 and 6.1.1.4'
Ho Ho -14.9734 3.7046 'International Tables Vol C Tables 4.2.6.8 and 6.1.1.4'

loop_
_geom_angle_atom_site_label_1
_geom_angle_atom_site_label_2
_geom_angle_atom_site_label_3
_geom_angle
O1 Ho1 O4 140.5(3)
O1 Ho1 O6 80.6(3)
O1 Ho1 N1 74.8(3)
O1 Ho1 N2 72.1(3)
O2 Ho1 O1 73.5(3)
O2 Ho1 O3 80.7(3)
O2 Ho1 O4 145.4(3)
O2 Ho1 O5 73.5(3)
O2 Ho1 O6 116.4(3)
O2 Ho1 N1 139.1(3)
O2 Ho1 N2 81.3(3)
O3 Ho1 O1 140.3(3)
O3 Ho1 O4 72.5(3)
O3 Ho1 O5 76.9(3)
O3 Ho1 O6 138.7(3)
O3 Ho1 N1 109.4(3)
O3 Ho1 N2 74.6(3)
O4 Ho1 N1 72.1(3)
O4 Ho1 N2 111.2(3)
O5 Ho1 O1 122.0(3)
O5 Ho1 O4 79.4(3)
O5 Ho1 O6 73.3(3)
O5 Ho1 N1 146.8(3)
O5 Ho1 N2 144.4(4)
O6 Ho1 O4 74.4(3)
O6 Ho1 N1 82.7(3)
O6 Ho1 N2 141.7(4)
N1 Ho1 N2 64.8(4)
C37 O1 Ho1 129.3(9)
C36 O2 Ho1 139.2(8)
C25 O3 Ho1 130.6(9)
C24 O4 Ho1 134.6(9)
C32 O5 Ho1 136.7(9)
C33 O6 Ho1 129.8(9)
C18 N1 Ho1 122.1(9)
C18 N1 C30 117.0(12)
C30 N1 Ho1 120.7(9)
N3 N2 Ho1 116.7(8)
N3 N2 C29 122.1(11)
C29 N2 Ho1 118.4(9)
C28 N3 N2 118.5(12)
C9 N4 C27 117.4(13)
C1 C2 H2B 118.4
C1 C2 H2A 123.5
C1 C2 S1A 123.3(17)
C1 C2 C3 113.1(17)
S1A C2 H2B 118.4
C3 C2 H2A 123.5
C2 C1 H1B 127.0
C2 C1 H1A 122.9
C2 C1 C3A 106.0(19)
C2 C1 S1 114.3(15)
C3A C1 H1B 127.0
S1 C1 H1A 122.9
C36 C4 H4 119.5
C37 C4 H4 119.5
C37 C4 C36 121.1(13)
C6 C5 H5A 122.7
C6 C5 H5B 126.8
C6 C5 S3 114.6(12)
C6 C5 C7A 106.4(17)
S3 C5 H5A 122.7
C7A C5 H5B 126.8
C5 C6 H6A 124.0
C5 C6 H6B 118.2
C5 C6 C7 112.0(14)
C5 C6 S3A 123.6(14)
C7 C6 H6A 124.0
S3A C6 H6B 118.2
C32 C8 H8 117.9
C33 C8 H8 117.9
C33 C8 C32 124.2(13)
N4 C9 H9 117.6
N4 C9 C10 124.7(16)
C10 C9 H9 117.6
C9 C10 H10 121.0
C9 C10 C11 118.0(17)
C11 C10 H10 121.0
C10 C11 H11 120.7
C12 C11 C10 118.6(16)
C12 C11 H11 120.7
C11 C12 H12 119.9
C11 C12 C27 120.3(14)
C27 C12 H12 119.9
C14 C13 H13 120.9
C14 C13 C28 118.3(13)
C28 C13 H13 120.9
C13 C14 H14 121.1
C13 C14 C29 117.8(14)
C29 C14 H14 121.1
C16 C15 H15 120.7
C16 C15 C30 118.6(13)
C30 C15 H15 120.7
C15 C16 H16 119.8
C15 C16 C17 120.4(16)
C17 C16 H16 119.8
C16 C17 H17 121.6
C18 C17 C16 116.8(16)
C18 C17 H17 121.6
N1 C18 C17 125.0(13)
N1 C18 H18 117.5
C17 C18 H18 117.5
C20 C19 H19 121.6
C20 C19 H19A 125.4
C20 C19 S2 116.9(17)
C20 C19 C21A 109(2)
S2 C19 H19 121.6
C21A C19 H19A 125.4
C19 C20 H20 123.3
C19 C20 H20A 119.3
C19 C20 C21 113.4(18)
C19 C20 S2A 121.3(16)
C21 C20 H20 123.3
S2A C20 H20A 119.3
C24 C22 H22 119.2
C25 C22 H22 119.2
C25 C22 C24 121.6(13)
C24 C23 S3 120.7(9)
C24 C23 S3A 117.0(12)
C24 C23 C7A 128.8(13)
C7 C23 C24 128.5(12)
C7 C23 S3 110.8(12)
C7A C23 S3A 114.1(16)
O4 C24 C22 124.5(12)
O4 C24 C23 112.6(11)
C22 C24 C23 122.8(11)
O3 C25 C22 130.1(15)
O3 C25 C26 112.1(12)
C22 C25 C26 117.7(13)
F7 C26 F8 107.9(14)
F7 C26 F9 107.9(13)
F7 C26 C25 114.7(14)
F8 C26 F9 105.9(13)
F8 C26 C25 109.9(12)
F9 C26 C25 110.2(12)
N4 C27 C12 120.9(14)
N4 C27 C28 116.7(12)
C12 C27 C28 122.5(12)
N3 C28 C13 122.5(14)
N3 C28 C27 117.0(12)
C13 C28 C27 120.5(12)
N2 C29 C14 120.8(13)
N2 C29 C30 117.1(11)
C14 C29 C30 122.1(12)
N1 C30 C15 122.2(13)
N1 C30 C29 116.3(11)
C15 C30 C29 121.6(11)
C32 C31 S2 120.0(9)
C32 C31 C21 129.1(15)
C32 C31 S2A 121.0(11)
C32 C31 C21A 128.2(13)
C21 C31 S2 110.4(14)
C21A C31 S2A 110.8(14)
O5 C32 C8 120.9(13)
O5 C32 C31 116.7(13)
C8 C32 C31 122.2(12)
O6 C33 C8 128.4(14)
O6 C33 C34 112.5(12)
C8 C33 C34 118.9(12)
F4 C34 F5 106.2(12)
F4 C34 F6 107.5(12)
F4 C34 C33 113.6(13)
F5 C34 C33 110.6(11)
F6 C34 F5 104.4(12)
F6 C34 C33 113.9(13)
C36 C35 S1A 118.2(13)
C36 C35 C3A 127.4(14)
C36 C35 S1 119.1(9)
C36 C35 C3 130.0(12)
C3A C35 S1A 114.2(17)
C3 C35 S1 110.7(12)
O2 C36 C4 122.1(13)
O2 C36 C35 117.0(11)
C35 C36 C4 120.8(12)
O1 C37 C4 130.3(13)
O1 C37 C38 111.5(12)
C4 C37 C38 118.2(13)
F1 C38 F2 105.7(11)
F1 C38 C37 113.3(13)
F2 C38 C37 111.6(11)
F3 C38 F1 106.9(12)
F3 C38 F2 106.5(13)
F3 C38 C37 112.3(11)
C2 S1A C35 87.8(14)
C1 C3A H3A 125.7
C35 C3A C1 109(2)
C35 C3A H3A 125.7
C35 S1 C1 92.0(8)
C2 C3 C35 109.9(16)
C2 C3 H3 125.1
C35 C3 H3 125.1
C31 S2 C19 91.7(9)
C20 C21 C31 107.1(19)
C20 C21 H21 126.4
C31 C21 H21 126.4
C20 S2A C31 90.3(11)
C19 C21A C31 108(2)
C19 C21A H21A 126.2
C31 C21A H21A 126.2
C5 S3 C23 91.9(7)
C6 C7 C23 110.7(16)
C6 C7 H7 124.6
C23 C7 H7 124.6
C6 S3A C23 87.7(13)
C5 C7A C23 108(2)
C5 C7A H7A 125.9
C23 C7A H7A 125.9

loop_
_geom_bond_atom_site_label_1
_geom_bond_atom_site_label_2
_geom_bond_distance
Ho1 O1 2.330(9)
Ho1 O2 2.245(9)
Ho1 O3 2.310(9)
Ho1 O4 2.346(9)
Ho1 O5 2.312(8)
Ho1 O6 2.334(9)
Ho1 N1 2.523(12)
Ho1 N2 2.570(11)
F1 C38 1.332(17)
F2 C38 1.335(17)
F3 C38 1.324(18)
F4 C34 1.326(17)
F5 C34 1.367(18)
F6 C34 1.352(17)
F7 C26 1.318(19)
F8 C26 1.334(19)
F9 C26 1.342(17)
O1 C37 1.286(16)
O2 C36 1.264(15)
O3 C25 1.267(16)
O4 C24 1.284(15)
O5 C32 1.289(16)
O6 C33 1.287(16)
N1 C18 1.300(19)
N1 C30 1.369(16)
N2 N3 1.328(17)
N2 C29 1.348(18)
N3 C28 1.318(16)
N4 C9 1.33(2)
N4 C27 1.364(16)
C2 H2B 0.9300
C2 H2A 0.9300
C2 C1 1.34(2)
C2 S1A 1.70(2)
C2 C3 1.41(3)
C1 H1B 0.9300
C1 H1A 0.9300
C1 C3A 1.50(2)
C1 S1 1.698(15)
C4 H4 0.9300
C4 C36 1.429(19)
C4 C37 1.37(2)
C5 H5A 0.9300
C5 H5B 0.9300
C5 C6 1.34(2)
C5 S3 1.687(12)
C5 C7A 1.50(2)
C6 H6A 0.9300
C6 H6B 0.9300
C6 C7 1.42(2)
C6 S3A 1.686(19)
C8 H8 0.9300
C8 C32 1.42(2)
C8 C33 1.38(2)
C9 H9 0.9300
C9 C10 1.37(2)
C10 H10 0.9300
C10 C11 1.40(2)
C11 H11 0.9300
C11 C12 1.36(2)
C12 H12 0.9300
C12 C27 1.40(2)
C13 H13 0.9300
C13 C14 1.34(2)
C13 C28 1.43(2)
C14 H14 0.9300
C14 C29 1.406(17)
C15 H15 0.9300
C15 C16 1.35(2)
C15 C30 1.391(19)
C16 H16 0.9300
C16 C17 1.39(2)
C17 H17 0.9300
C17 C18 1.39(2)
C18 H18 0.9300
C19 H19 0.9300
C19 H19A 0.9300
C19 C20 1.26(3)
C19 S2 1.683(15)
C19 C21A 1.48(2)
C20 H20 0.9300
C20 H20A 0.9300
C20 C21 1.45(3)
C20 S2A 1.661(17)
C22 H22 0.9300
C22 C24 1.37(2)
C22 C25 1.36(2)
C23 C24 1.483(18)
C23 S3 1.695(13)
C23 C7 1.437(15)
C23 S3A 1.706(19)
C23 C7A 1.50(2)
C25 C26 1.56(2)
C27 C28 1.49(2)
C29 C30 1.482(19)
C31 C32 1.447(19)
C31 S2 1.678(13)
C31 C21 1.492(16)
C31 S2A 1.680(15)
C31 C21A 1.50(2)
C33 C34 1.51(2)
C35 C36 1.429(19)
C35 S1A 1.70(2)
C35 C3A 1.50(2)
C35 S1 1.695(12)
C35 C3 1.470(12)
C37 C38 1.545(19)
C3A H3A 0.9300
C3 H3 0.9300
C21 H21 0.9300
C21A H21A 0.9300
C7 H7 0.9300
C7A H7A 0.9300

loop_
_geom_torsion_atom_site_label_1
_geom_torsion_atom_site_label_2
_geom_torsion_atom_site_label_3
_geom_torsion_atom_site_label_4
_geom_torsion
Ho1 O1 C37 C4 19(2)
Ho1 O1 C37 C38 -159.8(8)
Ho1 O2 C36 C4 -16.8(19)
Ho1 O2 C36 C35 161.0(9)
Ho1 O3 C25 C22 -22(2)
Ho1 O3 C25 C26 161.8(8)
Ho1 O4 C24 C22 9.3(17)
Ho1 O4 C24 C23 -173.5(8)
Ho1 O5 C32 C8 17(2)
Ho1 O5 C32 C31 -166.6(9)
Ho1 O6 C33 C8 -21(2)
Ho1 O6 C33 C34 163.6(8)
Ho1 N1 C18 C17 171.0(11)
Ho1 N1 C30 C15 -171.0(10)
Ho1 N1 C30 C29 7.5(15)
Ho1 N2 N3 C28 160.1(9)
Ho1 N2 C29 C14 -158.5(10)
Ho1 N2 C29 C30 19.2(14)
O1 C37 C38 F1 170.4(11)
O1 C37 C38 F2 51.3(16)
O1 C37 C38 F3 -68.3(15)
O3 C25 C26 F7 -173.2(12)
O3 C25 C26 F8 -51.5(15)
O3 C25 C26 F9 64.8(15)
O6 C33 C34 F4 61.2(16)
O6 C33 C34 F5 -58.1(16)
O6 C33 C34 F6 -175.2(12)
N2 N3 C28 C13 -1.3(19)
N2 N3 C28 C27 179.7(11)
N2 C29 C30 N1 -17.8(17)
N2 C29 C30 C15 160.8(12)
N3 N2 C29 C14 2.1(19)
N3 N2 C29 C30 179.8(11)
N4 C9 C10 C11 -3(3)
N4 C27 C28 N3 176.6(11)
N4 C27 C28 C13 -2.5(18)
C2 C1 C3A C35 -0.3(13)
C2 C1 S1 C35 -0.1(12)
C1 C2 S1A C35 -0.7(14)
C1 C2 C3 C35 -0.2(13)
C4 C37 C38 F1 -8.1(17)
C4 C37 C38 F2 -127.3(14)
C4 C37 C38 F3 113.2(15)
C5 C6 C7 C23 1.4(19)
C5 C6 S3A C23 0(2)
C6 C5 S3 C23 1.5(12)
C6 C5 C7A C23 -0.1(19)
C8 C33 C34 F4 -114.3(14)
C8 C33 C34 F5 126.3(13)
C8 C33 C34 F6 9.2(19)
C9 N4 C27 C12 2(2)
C9 N4 C27 C28 -179.8(12)
C9 C10 C11 C12 4(2)
C10 C11 C12 C27 -1(2)
C11 C12 C27 N4 -2(2)
C11 C12 C27 C28 -179.6(13)
C12 C27 C28 N3 -5.3(19)
C12 C27 C28 C13 175.6(13)
C13 C14 C29 N2 -1(2)
C13 C14 C29 C30 -178.8(12)
C14 C13 C28 N3 2(2)
C14 C13 C28 C27 -178.9(13)
C14 C29 C30 N1 159.9(12)
C14 C29 C30 C15 -21.5(19)
C15 C16 C17 C18 1(2)
C16 C15 C30 N1 -1(2)
C16 C15 C30 C29 -179.2(13)
C16 C17 C18 N1 1(2)
C18 N1 C30 C15 2.7(19)
C18 N1 C30 C29 -178.8(12)
C19 C20 C21 C31 5.7(19)
C19 C20 S2A C31 -9.2(16)
C20 C19 S2 C31 -1.4(11)
C20 C19 C21A C31 -3.0(15)
C22 C25 C26 F7 10.0(19)
C22 C25 C26 F8 131.6(13)
C22 C25 C26 F9 -112.0(14)
C24 C22 C25 O3 -3(2)
C24 C22 C25 C26 173.4(11)
C24 C23 S3 C5 -179.0(11)
C24 C23 C7 C6 178.0(13)
C24 C23 S3A C6 178.5(12)
C24 C23 C7A C5 -178.4(14)
C25 C22 C24 O4 9.3(19)
C25 C22 C24 C23 -167.6(12)
C27 N4 C9 C10 0(2)
C28 C13 C14 C29 -1(2)
C29 N2 N3 C28 -0.8(18)
C30 N1 C18 C17 -3(2)
C30 C15 C16 C17 -1(2)
C32 C8 C33 O6 -1(2)
C32 C8 C33 C34 173.9(13)
C32 C31 S2 C19 177.5(12)
C32 C31 C21 C20 -178.5(14)
C32 C31 S2A C20 -174.6(13)
C32 C31 C21A C19 177.8(15)
C33 C8 C32 O5 4(2)
C33 C8 C32 C31 -172.3(13)
C36 C4 C37 O1 -3(2)
C36 C4 C37 C38 175.6(12)
C36 C35 S1A C2 175.2(11)
C36 C35 C3A C1 -174.4(13)
C36 C35 S1 C1 -175.0(10)
C36 C35 C3 C2 174.4(13)
C37 C4 C36 O2 0(2)
C37 C4 C36 C35 -177.8(12)
S1A C2 C1 C3A 0.7(16)
S1A C35 C36 O2 174.2(14)
S1A C35 C36 C4 -7.9(19)
S1A C35 C3A C1 -0.1(12)
C3A C35 C36 O2 -11.7(18)
C3A C35 C36 C4 166.1(15)
C3A C35 S1A C2 0.4(11)
S1 C35 C36 O2 -11.0(15)
S1 C35 C36 C4 166.9(10)
S1 C35 C3 C2 0.1(9)
C3 C2 C1 S1 0.2(15)
C3 C35 C36 O2 175.2(10)
C3 C35 C36 C4 -6.9(18)
C3 C35 S1 C1 0.0(8)
S2 C19 C20 C21 -2.6(15)
S2 C31 C32 O5 3.0(18)
S2 C31 C32 C8 179.8(11)
S2 C31 C21 C20 -6.5(19)
C21 C31 C32 O5 174.3(16)
C21 C31 C32 C8 -9(2)
C21 C31 S2 C19 4.6(14)
S2A C31 C32 O5 -174.4(12)
S2A C31 C32 C8 2(2)
S2A C31 C21A C19 -3.0(14)
C21A C19 C20 S2A 8.6(18)
C21A C31 C32 O5 5(2)
C21A C31 C32 C8 -178.5(14)
C21A C31 S2A C20 6.1(13)
S3 C5 C6 C7 -1.9(17)
S3 C23 C24 O4 12.9(14)
S3 C23 C24 C22 -169.9(10)
S3 C23 C7 C6 -0.3(16)
C7 C23 C24 O4 -165.2(13)
C7 C23 C24 C22 12(2)
C7 C23 S3 C5 -0.6(11)
S3A C23 C24 O4 -165.0(15)
S3A C23 C24 C22 12(2)
S3A C23 C7A C5 0(3)
C7A C5 C6 S3A -0.3(16)
C7A C23 C24 O4 14(2)
C7A C23 C24 C22 -169(2)
C7A C23 S3A C6 -1(3)
